data_1553139
loop_
_publ_author_name
'Pan, Dong'
'Chen, Gen-Qiang'
'Tang, Xiang-Ying'
'Shi, Min'

_publ_section_title
;
 Palladium-catalyzed intramolecular rearrangement of
 vinylidenecyclopropanes through C--C bond activation
;
_journal_issue 7
_journal_name_full 'Organic Chemistry Frontiers'
_journal_page_first 792
_journal_paper_doi 10.1039/C5QO00127G
_journal_volume 2
_journal_year 2015
_chemical_formula_sum 'C20 H26 N O2 S'
_chemical_formula_weight 344.48
_space_group_crystal_system triclinic
_space_group_IT_number 2
_space_group_name_Hall '-P 1'
_space_group_name_H-M_alt 'P -1'
_atom_sites_solution_hydrogens geom
_audit_creation_method SHELXL-2013
_audit_update_record
;
2013-09-03 deposited with the CCDC.
2015-04-29 downloaded from the CCDC.
;
_cell_angle_alpha 99.050(2)
_cell_angle_beta 101.411(2)
_cell_angle_gamma 96.596(2)
_cell_formula_units_Z 2
_cell_length_a 8.6248(11)
_cell_length_b 9.8158(12)
_cell_length_c 11.6537(14)
_cell_measurement_reflns_used 4003
_cell_measurement_temperature 140(2)
_cell_measurement_theta_max 30.55
_cell_measurement_theta_min 2.44
_cell_volume 944.1(2)
_computing_cell_refinement 'Bruker SAINT'
_computing_data_collection 'Bruker APEX2'
_computing_data_reduction 'Bruker SAINT'
_computing_molecular_graphics 'Bruker SHELXTL'
_computing_publication_material 'Bruker SHELXTL'
_computing_structure_refinement 'SHELXL-2013 (Sheldrick, 2013)'
_computing_structure_solution 'SHELXS-97 (Sheldrick, 2008)'
_diffrn_ambient_temperature 140(2)
_diffrn_measured_fraction_theta_full 0.992
_diffrn_measured_fraction_theta_max 0.984
_diffrn_measurement_device_type 'Bruker APEX-II CCD'
_diffrn_measurement_method '\f and \w scans'
_diffrn_radiation_type MoK\a
_diffrn_radiation_wavelength 0.71073
_diffrn_reflns_av_R_equivalents 0.0202
_diffrn_reflns_av_unetI/netI 0.0411
_diffrn_reflns_Laue_measured_fraction_full 0.992
_diffrn_reflns_Laue_measured_fraction_max 0.984
_diffrn_reflns_limit_h_max 12
_diffrn_reflns_limit_h_min -11
_diffrn_reflns_limit_k_max 14
_diffrn_reflns_limit_k_min -14
_diffrn_reflns_limit_l_max 13
_diffrn_reflns_limit_l_min -16
_diffrn_reflns_number 9391
_diffrn_reflns_point_group_measured_fraction_full 0.992
_diffrn_reflns_point_group_measured_fraction_max 0.984
_diffrn_reflns_theta_full 25.242
_diffrn_reflns_theta_max 30.556
_diffrn_reflns_theta_min 2.125
_exptl_absorpt_coefficient_mu 0.183
_exptl_absorpt_correction_T_max 0.7461
_exptl_absorpt_correction_T_min 0.6777
_exptl_absorpt_correction_type multi-scan
_exptl_absorpt_process_details sadabs
_exptl_crystal_colour colourless
_exptl_crystal_density_diffrn 1.212
_exptl_crystal_description block
_exptl_crystal_F_000 370
_exptl_crystal_size_max 0.300
_exptl_crystal_size_mid 0.200
_exptl_crystal_size_min 0.100
_refine_diff_density_max 0.817
_refine_diff_density_min -0.362
_refine_diff_density_rms 0.071
_refine_ls_extinction_method none
_refine_ls_goodness_of_fit_ref 1.053
_refine_ls_hydrogen_treatment constr
_refine_ls_matrix_type full
_refine_ls_number_parameters 220
_refine_ls_number_reflns 5696
_refine_ls_number_restraints 0
_refine_ls_restrained_S_all 1.053
_refine_ls_R_factor_all 0.0541
_refine_ls_R_factor_gt 0.0433
_refine_ls_shift/su_max 0.002
_refine_ls_shift/su_mean 0.000
_refine_ls_structure_factor_coef Fsqd
_refine_ls_weighting_details 'w=1/[\s^2^(Fo^2^)+(0.0796P)^2^+0.2291P] where P=(Fo^2^+2Fc^2^)/3'
_refine_ls_weighting_scheme calc
_refine_ls_wR_factor_gt 0.1264
_refine_ls_wR_factor_ref 0.1398
_reflns_Friedel_coverage 0.000
_reflns_number_gt 4719
_reflns_number_total 5696
_reflns_threshold_expression 'I > 2\s(I)'
_cod_data_source_file c5qo00127g2.cif
_cod_data_source_block mo_dm13502_0m
_cod_database_code 1553139
_shelx_space_group_comment
; 
The symmetry employed for this shelxl refinement is uniquely defined 
by the following loop, which should always be used as a source of 
symmetry information in preference to the above space-group names. 
They are only intended as comments. 
;
_shelx_estimated_absorpt_t_min 0.947
_shelx_estimated_absorpt_t_max 0.982
_shelxl_version_number 2013-4

loop_
_space_group_symop_operation_xyz
'x, y, z'
'-x, -y, -z'

loop_
_atom_site_label
_atom_site_type_symbol
_atom_site_fract_x
_atom_site_fract_y
_atom_site_fract_z
_atom_site_U_iso_or_equiv
_atom_site_adp_type
_atom_site_occupancy
_atom_site_site_symmetry_order
_atom_site_calc_flag
_atom_site_refinement_flags_posn
_atom_site_refinement_flags_adp
N1 N 0.34077(14) 0.41913(12) 0.82923(10) 0.0199(2) Uani 1 1 d . .
O1 O 0.07624(12) 0.41528(10) 0.88390(9) 0.0248(2) Uani 1 1 d . .
O2 O 0.32721(13) 0.46924(10) 1.03908(8) 0.0234(2) Uani 1 1 d . .
S1 S 0.23963(4) 0.48163(3) 0.92302(3) 0.01761(10) Uani 1 1 d . .
C1 C 0.31595(17) 0.29886(15) 0.49842(12) 0.0231(3) Uani 1 1 d . .
C2 C 0.29826(16) 0.28973(14) 0.62265(12) 0.0210(3) Uani 1 1 d . .
H2 H 0.2351 0.2019 0.6324 0.025 Uiso 1 1 calc R U
C3 C 0.44959(17) 0.27392(14) 0.58005(12) 0.0231(3) Uani 1 1 d . .
C4 C 0.23862(18) 0.32320(15) 0.39472(13) 0.0255(3) Uani 1 1 d . .
C5 C 0.3150(2) 0.3229(2) 0.28937(15) 0.0374(4) Uani 1 1 d . .
H5A H 0.4251 0.3040 0.3111 0.056 Uiso 1 1 calc R U
H5B H 0.3157 0.4141 0.2651 0.056 Uiso 1 1 calc R U
H5C H 0.2539 0.2503 0.2232 0.056 Uiso 1 1 calc R U
C6 C 0.0688(2) 0.35041(19) 0.37787(15) 0.0341(3) Uani 1 1 d . .
H6A H -0.0016 0.2715 0.3230 0.051 Uiso 1 1 calc R U
H6B H 0.0592 0.4357 0.3448 0.051 Uiso 1 1 calc R U
H6C H 0.0376 0.3619 0.4549 0.051 Uiso 1 1 calc R U
C7 C 0.28179(17) 0.42191(15) 0.70199(12) 0.0230(3) Uani 1 1 d . .
H7A H 0.3427 0.5025 0.6808 0.028 Uiso 1 1 calc R U
H7B H 0.1678 0.4347 0.6880 0.028 Uiso 1 1 calc R U
C8 C 0.60049(17) 0.25044(15) 0.61024(14) 0.0264(3) Uani 1 1 d . .
C9 C 0.6721(2) 0.22412(18) 0.73208(15) 0.0333(3) Uani 1 1 d . .
H9A H 0.5890 0.2206 0.7797 0.040 Uiso 1 1 calc R U
H9B H 0.7586 0.3016 0.7735 0.040 Uiso 1 1 calc R U
C10 C 0.7400(2) 0.0853(2) 0.72202(18) 0.0403(4) Uani 1 1 d . .
H10A H 0.7958 0.0739 0.8020 0.048 Uiso 1 1 calc R U
H10B H 0.6511 0.0067 0.6911 0.048 Uiso 1 1 calc R U
C11 C 0.8560(2) 0.0816(2) 0.6396(2) 0.0455(5) Uani 1 1 d . .
H11A H 0.8960 -0.0093 0.6331 0.055 Uiso 1 1 calc R U
H11B H 0.9488 0.1560 0.6736 0.055 Uiso 1 1 calc R U
C12 C 0.7762(2) 0.10230(19) 0.51605(19) 0.0406(4) Uani 1 1 d . .
H12A H 0.6887 0.0239 0.4793 0.049 Uiso 1 1 calc R U
H12B H 0.8554 0.1023 0.4650 0.049 Uiso 1 1 calc R U
C13 C 0.7081(2) 0.24057(18) 0.52279(17) 0.0355(4) Uani 1 1 d . .
H13A H 0.7972 0.3196 0.5477 0.043 Uiso 1 1 calc R U
H13B H 0.6468 0.2470 0.4430 0.043 Uiso 1 1 calc R U
C14 C 0.24092(15) 0.66043(13) 0.91590(11) 0.0174(2) Uani 1 1 d . .
C15 C 0.10648(17) 0.72128(14) 0.92949(13) 0.0227(3) Uani 1 1 d . .
H15 H 0.0156 0.6683 0.9443 0.027 Uiso 1 1 calc R U
C16 C 0.10720(19) 0.86114(15) 0.92107(14) 0.0268(3) Uani 1 1 d . .
H16 H 0.0157 0.9034 0.9304 0.032 Uiso 1 1 calc R U
C17 C 0.23912(19) 0.94056(14) 0.89919(13) 0.0262(3) Uani 1 1 d . .
C18 C 0.37270(19) 0.87717(15) 0.88615(15) 0.0297(3) Uani 1 1 d . .
H18 H 0.4635 0.9301 0.8712 0.036 Uiso 1 1 calc R U
C19 C 0.37502(17) 0.73758(14) 0.89468(14) 0.0250(3) Uani 1 1 d . .
H19 H 0.4669 0.6954 0.8861 0.030 Uiso 1 1 calc R U
C20 C 0.2381(2) 1.09181(17) 0.88931(19) 0.0429(4) Uani 1 1 d . .
H20A H 0.2609 1.1492 0.9692 0.064 Uiso 1 1 calc R U
H20B H 0.1327 1.1035 0.8453 0.064 Uiso 1 1 calc R U
H20C H 0.3199 1.1211 0.8470 0.064 Uiso 1 1 calc R U

loop_
_atom_site_aniso_label
_atom_site_aniso_U_11
_atom_site_aniso_U_22
_atom_site_aniso_U_33
_atom_site_aniso_U_23
_atom_site_aniso_U_13
_atom_site_aniso_U_12
N1 0.0253(5) 0.0202(5) 0.0158(5) 0.0026(4) 0.0060(4) 0.0089(4)
O1 0.0244(5) 0.0204(4) 0.0294(5) 0.0038(4) 0.0082(4) -0.0001(4)
O2 0.0331(5) 0.0227(5) 0.0171(4) 0.0079(4) 0.0064(4) 0.0082(4)
S1 0.02258(17) 0.01475(15) 0.01693(16) 0.00413(10) 0.00612(11) 0.00394(11)
C1 0.0260(7) 0.0240(6) 0.0201(6) 0.0017(5) 0.0082(5) 0.0047(5)
C2 0.0226(6) 0.0219(6) 0.0190(6) 0.0018(5) 0.0067(5) 0.0045(5)
C3 0.0251(7) 0.0218(6) 0.0232(6) 0.0015(5) 0.0082(5) 0.0050(5)
C4 0.0308(7) 0.0263(6) 0.0200(6) 0.0031(5) 0.0075(5) 0.0056(5)
C5 0.0420(9) 0.0503(10) 0.0252(8) 0.0136(7) 0.0139(7) 0.0088(8)
C6 0.0315(8) 0.0444(9) 0.0259(7) 0.0048(6) 0.0033(6) 0.0106(7)
C7 0.0285(7) 0.0249(6) 0.0174(6) 0.0040(5) 0.0056(5) 0.0102(5)
C8 0.0241(7) 0.0235(6) 0.0313(7) 0.0007(5) 0.0080(6) 0.0052(5)
C9 0.0296(8) 0.0344(8) 0.0327(8) 0.0000(6) 0.0005(6) 0.0107(6)
C10 0.0359(9) 0.0394(9) 0.0450(10) 0.0080(8) 0.0023(7) 0.0150(7)
C11 0.0285(8) 0.0350(9) 0.0714(14) 0.0017(8) 0.0086(8) 0.0141(7)
C12 0.0337(8) 0.0338(8) 0.0576(12) -0.0008(8) 0.0230(8) 0.0093(7)
C13 0.0295(8) 0.0336(8) 0.0485(10) 0.0074(7) 0.0194(7) 0.0071(6)
C14 0.0225(6) 0.0154(5) 0.0150(5) 0.0032(4) 0.0046(4) 0.0045(4)
C15 0.0258(6) 0.0202(6) 0.0247(6) 0.0041(5) 0.0105(5) 0.0061(5)
C16 0.0314(7) 0.0210(6) 0.0292(7) 0.0028(5) 0.0070(6) 0.0106(5)
C17 0.0340(7) 0.0165(6) 0.0254(7) 0.0043(5) -0.0006(6) 0.0049(5)
C18 0.0296(7) 0.0206(6) 0.0397(8) 0.0096(6) 0.0085(6) 0.0002(5)
C19 0.0240(6) 0.0189(6) 0.0338(8) 0.0064(5) 0.0092(6) 0.0035(5)
C20 0.0475(10) 0.0197(7) 0.0581(12) 0.0128(7) -0.0013(9) 0.0062(7)

loop_
_atom_type_symbol
_atom_type_description
_atom_type_scat_dispersion_real
_atom_type_scat_dispersion_imag
_atom_type_scat_source
C C 0.0033 0.0016 'International Tables Vol C Tables 4.2.6.8 and 6.1.1.4'
H H 0.0000 0.0000 'International Tables Vol C Tables 4.2.6.8 and 6.1.1.4'
N N 0.0061 0.0033 'International Tables Vol C Tables 4.2.6.8 and 6.1.1.4'
O O 0.0106 0.0060 'International Tables Vol C Tables 4.2.6.8 and 6.1.1.4'
S S 0.1246 0.1234 'International Tables Vol C Tables 4.2.6.8 and 6.1.1.4'

loop_
_geom_angle_atom_site_label_1
_geom_angle_atom_site_label_2
_geom_angle_atom_site_label_3
_geom_angle
C7 N1 S1 118.22(9)
O1 S1 O2 118.56(6)
O1 S1 N1 108.77(6)
O2 S1 N1 105.89(6)
O1 S1 C14 106.96(6)
O2 S1 C14 109.09(6)
N1 S1 C14 107.07(6)
C4 C1 C3 155.27(14)
C4 C1 C2 142.71(13)
C3 C1 C2 61.92(9)
C1 C2 C3 56.18(9)
C1 C2 C7 117.67(11)
C3 C2 C7 121.16(12)
C1 C2 H2 116.1
C3 C2 H2 116.1
C7 C2 H2 116.1
C8 C3 C1 152.95(14)
C8 C3 C2 145.14(14)
C1 C3 C2 61.91(9)
C1 C4 C6 120.77(13)
C1 C4 C5 122.21(14)
C6 C4 C5 117.02(14)
C4 C5 H5A 109.5
C4 C5 H5B 109.5
H5A C5 H5B 109.5
C4 C5 H5C 109.5
H5A C5 H5C 109.5
H5B C5 H5C 109.5
C4 C6 H6A 109.5
C4 C6 H6B 109.5
H6A C6 H6B 109.5
C4 C6 H6C 109.5
H6A C6 H6C 109.5
H6B C6 H6C 109.5
N1 C7 C2 112.10(11)
N1 C7 H7A 109.2
C2 C7 H7A 109.2
N1 C7 H7B 109.2
C2 C7 H7B 109.2
H7A C7 H7B 107.9
C3 C8 C9 122.29(14)
C3 C8 C13 122.34(15)
C9 C8 C13 115.30(13)
C8 C9 C10 110.44(14)
C8 C9 H9A 109.6
C10 C9 H9A 109.6
C8 C9 H9B 109.6
C10 C9 H9B 109.6
H9A C9 H9B 108.1
C11 C10 C9 110.91(16)
C11 C10 H10A 109.5
C9 C10 H10A 109.5
C11 C10 H10B 109.5
C9 C10 H10B 109.5
H10A C10 H10B 108.0
C10 C11 C12 111.24(14)
C10 C11 H11A 109.4
C12 C11 H11A 109.4
C10 C11 H11B 109.4
C12 C11 H11B 109.4
H11A C11 H11B 108.0
C11 C12 C13 110.94(15)
C11 C12 H12A 109.5
C13 C12 H12A 109.5
C11 C12 H12B 109.5
C13 C12 H12B 109.5
H12A C12 H12B 108.0
C8 C13 C12 110.77(14)
C8 C13 H13A 109.5
C12 C13 H13A 109.5
C8 C13 H13B 109.5
C12 C13 H13B 109.5
H13A C13 H13B 108.1
C15 C14 C19 120.94(12)
C15 C14 S1 119.24(10)
C19 C14 S1 119.81(10)
C14 C15 C16 118.85(13)
C14 C15 H15 120.6
C16 C15 H15 120.6
C15 C16 C17 121.47(13)
C15 C16 H16 119.3
C17 C16 H16 119.3
C16 C17 C18 118.58(13)
C16 C17 C20 121.01(14)
C18 C17 C20 120.41(15)
C19 C18 C17 120.99(14)
C19 C18 H18 119.5
C17 C18 H18 119.5
C18 C19 C14 119.17(13)
C18 C19 H19 120.4
C14 C19 H19 120.4
C17 C20 H20A 109.5
C17 C20 H20B 109.5
H20A C20 H20B 109.5
C17 C20 H20C 109.5
H20A C20 H20C 109.5
H20B C20 H20C 109.5

loop_
_geom_bond_atom_site_label_1
_geom_bond_atom_site_label_2
_geom_bond_distance
N1 C7 1.4751(17)
N1 S1 1.6190(11)
O1 S1 1.4351(11)
O2 S1 1.4433(10)
S1 C14 1.7690(12)
C1 C4 1.3308(19)
C1 C3 1.413(2)
C1 C2 1.5008(19)
C2 C3 1.5009(18)
C2 C7 1.5084(18)
C2 H2 1.0000
C3 C8 1.336(2)
C4 C6 1.500(2)
C4 C5 1.504(2)
C5 H5A 0.9800
C5 H5B 0.9800
C5 H5C 0.9800
C6 H6A 0.9800
C6 H6B 0.9800
C6 H6C 0.9800
C7 H7A 0.9900
C7 H7B 0.9900
C8 C9 1.506(2)
C8 C13 1.508(2)
C9 C10 1.541(2)
C9 H9A 0.9900
C9 H9B 0.9900
C10 C11 1.518(3)
C10 H10A 0.9900
C10 H10B 0.9900
C11 C12 1.523(3)
C11 H11A 0.9900
C11 H11B 0.9900
C12 C13 1.536(2)
C12 H12A 0.9900
C12 H12B 0.9900
C13 H13A 0.9900
C13 H13B 0.9900
C14 C15 1.3886(18)
C14 C19 1.3940(18)
C15 C16 1.3911(19)
C15 H15 0.9500
C16 C17 1.393(2)
C16 H16 0.9500
C17 C18 1.393(2)
C17 C20 1.508(2)
C18 C19 1.3915(19)
C18 H18 0.9500
C19 H19 0.9500
C20 H20A 0.9800
C20 H20B 0.9800
C20 H20C 0.9800

loop_
_geom_hbond_atom_site_label_D
_geom_hbond_atom_site_label_H
_geom_hbond_atom_site_label_A
_geom_hbond_distance_DH
_geom_hbond_distance_HA
_geom_hbond_distance_DA
_geom_hbond_angle_DHA
_geom_hbond_site_symmetry_A
C15 H15 O1 0.95 2.51 3.2860(17) 138.8 2_567
C19 H19 O2 0.95 2.65 3.4956(17) 148.7 2_667

loop_
_geom_torsion_atom_site_label_1
_geom_torsion_atom_site_label_2
_geom_torsion_atom_site_label_3
_geom_torsion_atom_site_label_4
_geom_torsion
C7 N1 S1 O1 53.35(11)
C7 N1 S1 O2 -178.21(10)
C7 N1 S1 C14 -61.91(11)
C4 C1 C2 C3 -177.0(2)
C4 C1 C2 C7 -66.3(3)
C3 C1 C2 C7 110.61(14)
C4 C1 C3 C8 -5.3(6)
C2 C1 C3 C8 179.1(3)
C4 C1 C3 C2 175.6(3)
C1 C2 C3 C8 -179.3(3)
C7 C2 C3 C8 76.3(3)
C7 C2 C3 C1 -104.37(14)
C3 C1 C4 C6 -175.7(3)
C2 C1 C4 C6 -2.1(3)
C3 C1 C4 C5 5.2(4)
C2 C1 C4 C5 178.77(18)
S1 N1 C7 C2 -139.41(10)
C1 C2 C7 N1 -152.81(12)
C3 C2 C7 N1 -87.48(15)
C1 C3 C8 C9 -177.1(2)
C2 C3 C8 C9 1.5(3)
C1 C3 C8 C13 -0.6(4)
C2 C3 C8 C13 178.09(18)
C3 C8 C9 C10 124.84(16)
C13 C8 C9 C10 -51.94(19)
C8 C9 C10 C11 53.7(2)
C9 C10 C11 C12 -57.7(2)
C10 C11 C12 C13 57.4(2)
C3 C8 C13 C12 -125.00(17)
C9 C8 C13 C12 51.8(2)
C11 C12 C13 C8 -53.0(2)
O1 S1 C14 C15 28.23(12)
O2 S1 C14 C15 -101.15(12)
N1 S1 C14 C15 144.69(11)
O1 S1 C14 C19 -150.62(11)
O2 S1 C14 C19 80.00(12)
N1 S1 C14 C19 -34.16(13)
C19 C14 C15 C16 0.3(2)
S1 C14 C15 C16 -178.56(11)
C14 C15 C16 C17 0.1(2)
C15 C16 C17 C18 -0.3(2)
C15 C16 C17 C20 179.53(15)
C16 C17 C18 C19 0.0(2)
C20 C17 C18 C19 -179.79(15)
C17 C18 C19 C14 0.4(2)
C15 C14 C19 C18 -0.5(2)
S1 C14 C19 C18 178.30(12)
